data_7114784
loop_
_publ_author_name
'Grushin, Vladimir V.'
'Herron, Norman'
'LeCloux, Daniel D.'
'Marshall, William J.'
'Petrov, Viacheslav A.'
'Wang, Ying'

_publ_section_title
;
 New, efficient electroluminescent materials based on organometallic Ir
 complexes
;
_journal_issue 16
_journal_name_full 'Chemical Communications'
_journal_page_first 1494
_journal_paper_doi 10.1039/b103490c
_journal_year 2001
_chemical_formula_sum 'C36 H36 F12 Ir N3'
_chemical_formula_weight 930.88
_chemical_name_systematic
; 
? 
;
_space_group_IT_number 92
_symmetry_space_group_name_Hall 'P 4abw 2nw'
_symmetry_space_group_name_H-M 'P 41 21 2'
_atom_sites_solution_hydrogens geom
_atom_sites_solution_primary direct
_atom_sites_solution_secondary difmap
_audit_creation_method SHELXL-97
_cell_angle_alpha 90.000
_cell_angle_beta 90.000
_cell_angle_gamma 90.000
_cell_formula_units_Z 16
_cell_length_a 19.1076(10)
_cell_length_b 19.1076(10)
_cell_length_c 35.876(2)
_cell_measurement_temperature 293(2)
_cell_volume 13098.3(12)
_computing_structure_refinement 'SHELXL-97 (Sheldrick, 1997)'
_computing_structure_solution 'SHELXS-97 (Sheldrick, 1990)'
_diffrn_ambient_temperature 293(2)
_diffrn_measured_fraction_theta_full 0.992
_diffrn_measured_fraction_theta_max 0.992
_diffrn_radiation_monochromator graphite
_diffrn_radiation_source 'fine-focus sealed tube'
_diffrn_radiation_type MoK\a
_diffrn_radiation_wavelength 0.71073
_diffrn_reflns_av_R_equivalents 0.1037
_diffrn_reflns_av_sigmaI/netI 0.0695
_diffrn_reflns_limit_h_max 25
_diffrn_reflns_limit_h_min -25
_diffrn_reflns_limit_k_max 25
_diffrn_reflns_limit_k_min -25
_diffrn_reflns_limit_l_max 47
_diffrn_reflns_limit_l_min -47
_diffrn_reflns_number 115412
_diffrn_reflns_theta_full 28.30
_diffrn_reflns_theta_max 28.30
_diffrn_reflns_theta_min 1.21
_exptl_absorpt_coefficient_mu 4.179
_exptl_crystal_density_diffrn 1.888
_exptl_crystal_density_method 'not measured'
_exptl_crystal_F_000 7328
_refine_diff_density_max 9.041
_refine_diff_density_min -5.035
_refine_diff_density_rms 0.307
_refine_ls_abs_structure_details 'Flack H D (1983), Acta Cryst. A39, 876-881'
_refine_ls_abs_structure_Flack 0.590(18)
_refine_ls_extinction_method none
_refine_ls_goodness_of_fit_ref 1.087
_refine_ls_hydrogen_treatment mixed
_refine_ls_matrix_type full
_refine_ls_number_parameters 932
_refine_ls_number_reflns 15935
_refine_ls_number_restraints 0
_refine_ls_restrained_S_all 1.087
_refine_ls_R_factor_all 0.1052
_refine_ls_R_factor_gt 0.0835
_refine_ls_shift/su_max 0.097
_refine_ls_shift/su_mean 0.014
_refine_ls_structure_factor_coef Fsqd
_refine_ls_weighting_details 'calc w=1/[\s^2^(Fo^2^)+(0.0941P)^2^+276.0670P] where P=(Fo^2^+2Fc^2^)/3'
_refine_ls_weighting_scheme calc
_refine_ls_wR_factor_gt 0.2138
_refine_ls_wR_factor_ref 0.2232
_reflns_number_gt 12485
_reflns_number_total 15935
_reflns_threshold_expression >2sigma(I)
_cod_data_source_file b103490c.txt
_cod_data_source_block 00053
_cod_original_cell_volume 13098.4(12)
_cod_database_code 7114784

loop_
_symmetry_equiv_pos_as_xyz
'x, y, z'
'y, x, -z'
'x+1/2, -y+1/2, -z+3/4'
'-y+1/2, x+1/2, z+1/4'
'y+1/2, -x+1/2, z+3/4'
'-y, -x, -z+1/2'
'-x, -y, z+1/2'
'-x+1/2, y+1/2, -z+1/4'

loop_
_atom_site_label
_atom_site_type_symbol
_atom_site_fract_x
_atom_site_fract_y
_atom_site_fract_z
_atom_site_U_iso_or_equiv
_atom_site_adp_type
_atom_site_occupancy
_atom_site_symmetry_multiplicity
_atom_site_calc_flag
_atom_site_refinement_flags
Ir1 Ir 0.49085(3) 0.44295(3) 0.128427(14) 0.02295(14) Uani 1 1 d .
C1 C 0.4745(8) 0.3900(8) 0.0807(3) 0.024(3) Uani 1 1 d .
C2 C 0.4284(9) 0.3333(8) 0.0747(5) 0.036(4) Uani 1 1 d .
H2A H 0.4020 0.3166 0.0946 0.043 Uiso 1 1 calc R
C3 C 0.4214(11) 0.3022(10) 0.0405(5) 0.043(5) Uani 1 1 d .
H3A H 0.3916 0.2640 0.0380 0.052 Uiso 1 1 calc R
C4 C 0.4571(11) 0.3261(10) 0.0101(5) 0.044(4) Uani 1 1 d .
H4A H 0.4518 0.3055 -0.0132 0.053 Uiso 1 1 calc R
F5 F 0.5353(6) 0.4071(6) -0.0159(2) 0.053(3) Uani 1 1 d .
C5 C 0.5009(9) 0.3815(9) 0.0155(4) 0.033(4) Uani 1 1 d .
C6 C 0.5129(9) 0.4136(8) 0.0500(4) 0.031(3) Uani 1 1 d .
C7 C 0.5593(8) 0.4735(8) 0.0554(4) 0.030(3) Uani 1 1 d .
C8 C 0.6076(10) 0.5000(11) 0.0308(5) 0.046(5) Uani 1 1 d .
H8A H 0.6147 0.4766 0.0084 0.055 Uiso 1 1 calc R
C9 C 0.6459(11) 0.5594(12) 0.0378(6) 0.054(5) Uani 1 1 d .
H9A H 0.6746 0.5795 0.0198 0.065 Uiso 1 1 calc R
C10 C 0.6392(8) 0.5875(9) 0.0732(5) 0.034(4) Uani 1 1 d .
F11 F 0.6748(10) 0.7010(9) 0.0610(7) 0.136(10) Uani 1 1 d .
N11 N 0.5550(6) 0.5006(6) 0.0910(3) 0.027(2) Uani 1 1 d .
C11 C 0.5926(8) 0.5577(10) 0.1001(6) 0.049(5) Uani 1 1 d .
H11A H 0.5883 0.5775 0.1237 0.058 Uiso 1 1 calc R
F12 F 0.7489(8) 0.6380(9) 0.0868(7) 0.112(8) Uani 1 1 d .
C12 C 0.6810(12) 0.6532(11) 0.0837(6) 0.052(5) Uani 1 1 d .
F13 F 0.6642(15) 0.6753(13) 0.1159(6) 0.189(14) Uani 1 1 d .
C21 C 0.5769(8) 0.3901(7) 0.1435(4) 0.024(3) Uani 1 1 d .
C22 C 0.6042(8) 0.3284(7) 0.1280(4) 0.031(3) Uani 1 1 d .
H22A H 0.5814 0.3094 0.1075 0.037 Uiso 1 1 calc R
C23 C 0.6617(8) 0.2945(9) 0.1410(4) 0.032(3) Uani 1 1 d .
H23A H 0.6798 0.2554 0.1289 0.038 Uiso 1 1 calc R
C24 C 0.6927(9) 0.3212(10) 0.1738(5) 0.038(4) Uani 1 1 d .
H24A H 0.7316 0.2990 0.1840 0.046 Uiso 1 1 calc R
F25 F 0.6991(6) 0.3988(7) 0.2223(3) 0.054(3) Uani 1 1 d .
C25 C 0.6668(10) 0.3779(10) 0.1901(5) 0.041(4) Uani 1 1 d .
C26 C 0.6097(9) 0.4142(8) 0.1775(4) 0.031(3) Uani 1 1 d .
C27 C 0.5793(8) 0.4768(9) 0.1946(5) 0.034(4) Uani 1 1 d .
C28 C 0.6040(9) 0.5112(10) 0.2256(5) 0.037(4) Uani 1 1 d .
H28A H 0.6429 0.4939 0.2381 0.045 Uiso 1 1 calc R
C29 C 0.5726(10) 0.5691(10) 0.2377(4) 0.043(4) Uani 1 1 d .
H29A H 0.5906 0.5922 0.2584 0.051 Uiso 1 1 calc R
C30 C 0.5143(11) 0.5955(9) 0.2203(5) 0.042(4) Uani 1 1 d .
F31 F 0.5198(10) 0.7158(7) 0.2295(5) 0.104(6) Uani 1 1 d .
N31 N 0.5223(7) 0.5004(7) 0.1762(3) 0.031(3) Uani 1 1 d .
C31 C 0.4892(9) 0.5593(8) 0.1888(4) 0.035(3) Uani 1 1 d .
H31A H 0.4496 0.5756 0.1765 0.043 Uiso 1 1 calc R
F32 F 0.4621(9) 0.6598(7) 0.2682(3) 0.072(4) Uani 1 1 d .
C32 C 0.4786(11) 0.6616(10) 0.2336(5) 0.043(4) Uani 1 1 d .
F33 F 0.4214(10) 0.6761(7) 0.2144(4) 0.093(6) Uani 1 1 d .
C41 C 0.4236(8) 0.3860(8) 0.1586(3) 0.024(3) Uani 1 1 d .
C42 C 0.4400(10) 0.3243(9) 0.1798(4) 0.036(4) Uani 1 1 d .
H42A H 0.4857 0.3076 0.1804 0.043 Uiso 1 1 calc R
C43 C 0.3889(11) 0.2900(10) 0.1991(5) 0.041(4) Uani 1 1 d .
H43A H 0.3995 0.2488 0.2117 0.049 Uiso 1 1 calc R
C44 C 0.3205(11) 0.3165(12) 0.2002(6) 0.050(5) Uani 1 1 d .
H44A H 0.2862 0.2941 0.2143 0.060 Uiso 1 1 calc R
F45 F 0.2368(6) 0.3964(7) 0.1823(3) 0.058(3) Uani 1 1 d .
C45 C 0.3058(9) 0.3720(12) 0.1816(4) 0.042(5) Uani 1 1 d .
C46 C 0.3536(9) 0.4095(9) 0.1590(4) 0.031(3) Uani 1 1 d .
C47 C 0.3381(8) 0.4724(9) 0.1349(4) 0.036(4) Uani 1 1 d .
C48 C 0.2713(8) 0.4972(10) 0.1285(7) 0.051(5) Uani 1 1 d .
H48A H 0.2321 0.4771 0.1396 0.061 Uiso 1 1 calc R
C49 C 0.2663(11) 0.5551(12) 0.1040(6) 0.056(6) Uani 1 1 d .
H49A H 0.2226 0.5733 0.0981 0.067 Uiso 1 1 calc R
C50 C 0.3259(10) 0.5849(9) 0.0888(5) 0.038(4) Uani 1 1 d .
F51 F 0.2970(11) 0.7027(8) 0.0821(5) 0.104(7) Uani 1 1 d .
N51 N 0.3946(7) 0.5010(8) 0.1170(4) 0.045(4) Uani 1 1 d .
C51 C 0.3908(9) 0.5542(9) 0.0963(3) 0.033(4) Uani 1 1 d .
H51A H 0.4313 0.5731 0.0861 0.040 Uiso 1 1 calc R
F52 F 0.2808(12) 0.6366(11) 0.0357(6) 0.126(8) Uani 1 1 d .
C52 C 0.3214(13) 0.6476(12) 0.0632(5) 0.053(6) Uani 1 1 d .
F53 F 0.3824(8) 0.6696(7) 0.0519(3) 0.069(4) Uani 1 1 d .
Ir2 Ir -0.04254(3) 0.49138(3) 0.374668(17) 0.02440(14) Uani 1 1 d .
C101 C -0.0984(7) 0.4780(7) 0.3272(4) 0.021(3) Uani 1 1 d .
C102 C -0.1597(8) 0.4365(8) 0.3228(4) 0.028(3) Uani 1 1 d .
H10A H -0.1793 0.4136 0.3431 0.034 Uiso 1 1 calc R
C103 C -0.1892(10) 0.4311(12) 0.2882(5) 0.049(6) Uani 1 1 d .
H10B H -0.2278 0.4019 0.2852 0.059 Uiso 1 1 calc R
C104 C -0.1647(9) 0.4663(10) 0.2581(4) 0.039(4) Uani 1 1 d .
H10C H -0.1868 0.4627 0.2351 0.047 Uiso 1 1 calc R
F105 F -0.0817(6) 0.5391(6) 0.2313(2) 0.049(3) Uani 1 1 d .
C105 C -0.1063(10) 0.5074(9) 0.2625(4) 0.036(4) Uani 1 1 d .
C106 C -0.0728(8) 0.5146(8) 0.2958(4) 0.029(3) Uani 1 1 d .
C107 C -0.0109(8) 0.5599(8) 0.3024(4) 0.026(3) Uani 1 1 d .
C108 C 0.0176(12) 0.6036(11) 0.2759(5) 0.049(5) Uani 1 1 d .
H10D H -0.0027 0.6068 0.2523 0.059 Uiso 1 1 calc R
C109 C 0.0773(10) 0.6435(10) 0.2845(6) 0.046(5) Uani 1 1 d .
H10E H 0.0978 0.6733 0.2671 0.055 Uiso 1 1 calc R
C110 C 0.1040(9) 0.6363(10) 0.3198(5) 0.036(4) Uani 1 1 d .
F111 F 0.2184(8) 0.6767(12) 0.3085(7) 0.142(11) Uani 1 1 d .
N111 N 0.0159(6) 0.5550(7) 0.3367(3) 0.026(3) Uani 1 1 d .
C111 C 0.0710(8) 0.5933(8) 0.3463(6) 0.042(5) Uani 1 1 d .
H11B H 0.0879 0.5917 0.3706 0.050 Uiso 1 1 calc R
F112 F 0.1570(10) 0.7412(12) 0.3363(9) 0.172(14) Uani 1 1 d .
C112 C 0.1673(13) 0.6800(12) 0.3326(7) 0.056(6) Uani 1 1 d .
F113 F 0.1956(15) 0.6577(18) 0.3611(8) 0.24(2) Uani 1 1 d .
C121 C -0.0923(8) 0.5766(8) 0.3921(4) 0.026(3) Uani 1 1 d .
C122 C -0.1537(7) 0.6089(8) 0.3767(5) 0.032(3) Uani 1 1 d .
H12A H -0.1733 0.5914 0.3548 0.038 Uiso 1 1 calc R
C123 C -0.1837(10) 0.6658(10) 0.3941(6) 0.050(5) Uani 1 1 d .
H12B H -0.2253 0.6835 0.3844 0.060 Uiso 1 1 calc R
C124 C -0.1573(12) 0.6960(11) 0.4233(7) 0.054(6) Uani 1 1 d .
H12C H -0.1763 0.7375 0.4322 0.065 Uiso 1 1 calc R
F125 F -0.0732(9) 0.6937(7) 0.4740(4) 0.073(4) Uani 1 1 d .
C125 C -0.0982(11) 0.6646(10) 0.4417(5) 0.044(4) Uani 1 1 d .
C126 C -0.0656(10) 0.6093(9) 0.4259(4) 0.033(4) Uani 1 1 d .
C127 C -0.0010(10) 0.5743(9) 0.4410(5) 0.042(4) Uani 1 1 d .
C128 C 0.0357(14) 0.5968(12) 0.4740(6) 0.062(6) Uani 1 1 d .
H12D H 0.0223 0.6358 0.4878 0.074 Uiso 1 1 calc R
C129 C 0.0944(12) 0.5541(15) 0.4837(6) 0.070(8) Uani 1 1 d .
H12E H 0.1205 0.5658 0.5046 0.084 Uiso 1 1 calc R
C130 C 0.1131(11) 0.4990(12) 0.4641(5) 0.050(5) Uani 1 1 d .
F131 F 0.2342(8) 0.4858(14) 0.4647(6) 0.142(10) Uani 1 1 d .
N131 N 0.0183(7) 0.5167(7) 0.4226(3) 0.033(3) Uani 1 1 d .
C131 C 0.0745(9) 0.4794(10) 0.4333(5) 0.038(4) Uani 1 1 d .
H13A H 0.0876 0.4400 0.4198 0.046 Uiso 1 1 calc R
F132 F 0.1789(8) 0.4498(10) 0.5134(4) 0.090(5) Uani 1 1 d .
C132 C 0.1771(13) 0.456(2) 0.4743(8) 0.084(10) Uani 1 1 d .
F133 F 0.1756(8) 0.3921(12) 0.4632(5) 0.094(6) Uani 1 1 d .
C141 C -0.1020(7) 0.4259(8) 0.4058(3) 0.021(3) Uani 1 1 d .
C142 C -0.1619(9) 0.4439(11) 0.4261(4) 0.036(4) Uani 1 1 d .
H14A H -0.1801 0.4890 0.4254 0.043 Uiso 1 1 calc R
C143 C -0.1933(10) 0.3912(12) 0.4475(5) 0.042(5) Uani 1 1 d .
H14B H -0.2335 0.4031 0.4607 0.050 Uiso 1 1 calc R
C144 C -0.1710(12) 0.3267(13) 0.4506(6) 0.056(6) Uani 1 1 d .
H14C H -0.1921 0.2952 0.4668 0.067 Uiso 1 1 calc R
F145 F -0.0913(8) 0.2404(6) 0.4326(4) 0.063(4) Uani 1 1 d .
C145 C -0.1154(13) 0.3079(10) 0.4290(7) 0.053(6) Uani 1 1 d .
C146 C -0.0784(9) 0.3556(9) 0.4067(4) 0.030(3) Uani 1 1 d .
C147 C -0.0191(9) 0.3379(10) 0.3845(4) 0.039(4) Uani 1 1 d .
C148 C 0.0116(9) 0.2742(9) 0.3772(5) 0.043(4) Uani 1 1 d .
H14D H -0.0094 0.2344 0.3871 0.052 Uiso 1 1 calc R
C149 C 0.0702(11) 0.2657(10) 0.3567(6) 0.049(5) Uani 1 1 d .
H14E H 0.0927 0.2226 0.3553 0.059 Uiso 1 1 calc R
C150 C 0.0961(10) 0.3251(10) 0.3371(5) 0.042(4) Uani 1 1 d .
F151 F 0.2155(8) 0.2962(9) 0.3325(4) 0.086(5) Uani 1 1 d .
N151 N 0.0076(6) 0.3963(6) 0.3672(3) 0.023(2) Uiso 1 1 d .
C151 C 0.0648(9) 0.3859(10) 0.3427(4) 0.034(4) Uani 1 1 d .
H15A H 0.0815 0.4244 0.3296 0.041 Uiso 1 1 calc R
F152 F 0.1546(11) 0.2704(10) 0.2855(4) 0.102(6) Uani 1 1 d .
C152 C 0.1576(15) 0.3165(13) 0.3127(6) 0.067(8) Uani 1 1 d .
F153 F 0.1785(7) 0.3761(8) 0.2966(4) 0.069(4) Uani 1 1 d .

loop_
_atom_site_aniso_label
_atom_site_aniso_U_11
_atom_site_aniso_U_22
_atom_site_aniso_U_33
_atom_site_aniso_U_23
_atom_site_aniso_U_13
_atom_site_aniso_U_12
Ir1 0.0215(3) 0.0238(3) 0.0236(2) -0.0033(2) -0.0016(2) 0.00098(19)
C1 0.027(8) 0.030(8) 0.015(6) 0.000(5) 0.004(5) 0.002(6)
C2 0.038(10) 0.025(8) 0.045(9) -0.017(7) 0.009(7) -0.007(7)
C3 0.049(12) 0.046(11) 0.035(9) -0.017(8) -0.007(8) -0.006(8)
C4 0.056(12) 0.045(11) 0.032(9) -0.017(7) -0.009(8) -0.006(9)
F5 0.072(8) 0.072(8) 0.016(4) -0.005(4) 0.009(5) -0.008(6)
C5 0.030(9) 0.043(9) 0.026(7) -0.003(6) 0.004(6) 0.006(7)
C6 0.037(9) 0.036(8) 0.021(6) -0.003(6) 0.007(6) 0.000(7)
C7 0.024(8) 0.033(9) 0.034(7) 0.004(6) -0.001(6) 0.005(6)
C8 0.049(11) 0.047(12) 0.041(9) 0.006(8) 0.003(8) -0.006(9)
C9 0.050(12) 0.061(13) 0.051(11) 0.009(10) 0.003(9) -0.013(10)
C10 0.026(9) 0.039(10) 0.037(8) 0.001(7) -0.007(7) 0.001(7)
F11 0.104(15) 0.057(10) 0.25(3) 0.053(13) -0.094(16) -0.040(9)
N11 0.034(7) 0.014(6) 0.033(6) -0.002(4) 0.001(5) -0.004(5)
C11 0.011(7) 0.034(10) 0.101(15) 0.017(10) 0.000(8) -0.004(6)
F12 0.064(11) 0.067(11) 0.21(2) 0.018(12) -0.059(12) -0.021(8)
C12 0.056(13) 0.042(12) 0.059(12) -0.003(10) -0.002(10) -0.029(10)
F13 0.26(3) 0.19(2) 0.112(15) -0.098(16) 0.084(17) -0.19(2)
C21 0.032(8) 0.025(7) 0.014(6) 0.003(5) -0.009(5) 0.001(6)
C22 0.045(9) 0.021(7) 0.026(7) -0.002(6) 0.011(7) -0.005(6)
C23 0.022(8) 0.034(9) 0.039(8) 0.000(7) 0.005(6) 0.003(6)
C24 0.025(9) 0.043(11) 0.046(10) 0.009(8) 0.006(7) 0.002(7)
F25 0.045(7) 0.058(7) 0.059(7) -0.007(6) -0.031(5) 0.011(5)
C25 0.039(11) 0.044(11) 0.040(9) -0.012(8) -0.011(8) -0.006(8)
C26 0.034(9) 0.024(8) 0.033(8) -0.005(6) 0.009(7) 0.001(6)
C27 0.015(7) 0.032(9) 0.055(9) -0.004(7) 0.008(6) -0.007(6)
C28 0.034(9) 0.036(9) 0.041(9) 0.000(8) -0.019(7) -0.008(8)
C29 0.056(12) 0.045(11) 0.027(8) -0.001(7) -0.009(7) -0.021(9)
C30 0.051(11) 0.031(9) 0.045(9) 0.001(7) 0.001(8) 0.013(8)
F31 0.113(13) 0.036(7) 0.162(16) -0.023(9) 0.071(12) -0.008(8)
N31 0.031(7) 0.036(7) 0.026(6) 0.004(5) 0.001(5) -0.002(6)
C31 0.038(9) 0.026(8) 0.042(8) 0.010(6) 0.015(7) 0.009(7)
F32 0.119(12) 0.058(8) 0.039(6) -0.011(5) 0.024(7) 0.017(8)
C32 0.056(12) 0.041(10) 0.030(8) -0.010(7) 0.003(8) -0.004(9)
F33 0.140(15) 0.065(9) 0.075(9) -0.037(7) -0.041(9) 0.069(10)
C41 0.035(8) 0.033(8) 0.006(5) -0.006(5) 0.000(5) -0.005(6)
C42 0.050(11) 0.030(9) 0.027(7) -0.011(6) 0.007(7) -0.002(8)
C43 0.052(12) 0.032(9) 0.038(9) -0.008(7) 0.002(8) -0.002(8)
C44 0.044(12) 0.054(13) 0.053(12) -0.006(10) 0.018(9) -0.023(10)
F45 0.034(6) 0.082(9) 0.058(7) -0.005(7) 0.009(5) -0.002(6)
C45 0.022(8) 0.081(16) 0.023(7) -0.027(9) 0.008(6) -0.021(8)
C46 0.034(9) 0.037(9) 0.022(7) -0.001(6) 0.001(6) -0.007(7)
C47 0.020(7) 0.055(10) 0.032(8) -0.018(7) 0.007(6) 0.011(7)
C48 0.018(7) 0.054(12) 0.081(14) -0.008(12) 0.005(9) 0.004(7)
C49 0.038(11) 0.062(14) 0.068(13) -0.024(11) -0.020(10) 0.020(10)
C50 0.048(11) 0.029(9) 0.038(9) -0.008(7) 0.011(8) 0.006(7)
F51 0.147(18) 0.062(10) 0.103(13) -0.003(9) 0.023(12) 0.061(10)
N51 0.035(7) 0.059(10) 0.040(8) -0.003(7) 0.003(6) 0.009(7)
C51 0.045(10) 0.048(10) 0.007(5) -0.005(6) 0.009(6) 0.022(8)
F52 0.134(17) 0.116(16) 0.129(16) 0.006(13) -0.085(14) 0.010(13)
C52 0.063(14) 0.059(14) 0.036(10) -0.007(9) -0.010(10) 0.029(11)
F53 0.096(11) 0.061(9) 0.049(7) 0.018(6) 0.001(7) 0.028(8)
Ir2 0.0254(3) 0.0246(3) 0.0232(2) 0.0028(2) -0.0043(2) -0.0026(2)
C101 0.026(7) 0.022(7) 0.016(6) 0.006(5) -0.007(5) 0.002(5)
C102 0.024(8) 0.028(8) 0.034(8) 0.009(6) -0.004(6) -0.011(6)
C103 0.036(10) 0.083(16) 0.028(8) 0.010(9) -0.002(7) -0.036(10)
C104 0.032(9) 0.059(12) 0.026(8) 0.009(8) -0.004(6) 0.000(8)
F105 0.054(7) 0.074(8) 0.017(4) 0.015(5) -0.001(4) 0.005(6)
C105 0.049(10) 0.033(9) 0.027(7) 0.007(7) 0.005(7) 0.006(8)
C106 0.042(9) 0.027(8) 0.018(6) 0.006(6) 0.009(6) 0.009(7)
C107 0.036(8) 0.030(7) 0.012(6) 0.012(5) 0.004(5) 0.004(6)
C108 0.061(13) 0.051(12) 0.035(9) 0.012(8) 0.022(9) 0.007(10)
C109 0.046(11) 0.043(11) 0.048(11) 0.008(8) 0.010(9) -0.013(8)
C110 0.035(9) 0.044(10) 0.030(8) -0.010(7) -0.002(7) -0.004(7)
F111 0.040(9) 0.19(2) 0.20(2) -0.131(19) 0.042(11) -0.045(11)
N111 0.023(6) 0.034(7) 0.021(5) 0.005(5) 0.006(5) -0.004(5)
C111 0.010(7) 0.024(8) 0.091(14) 0.004(9) -0.008(8) -0.003(6)
F112 0.057(11) 0.117(17) 0.34(4) -0.13(2) 0.040(17) -0.036(11)
C112 0.060(15) 0.040(12) 0.068(14) -0.006(10) -0.006(12) -0.023(10)
F113 0.21(3) 0.32(4) 0.18(2) 0.15(3) -0.14(2) -0.22(3)
C121 0.036(8) 0.023(7) 0.018(6) 0.005(5) -0.008(6) -0.006(6)
C122 0.024(7) 0.038(8) 0.034(8) 0.004(7) 0.009(7) 0.001(6)
C123 0.030(9) 0.034(10) 0.086(15) 0.005(10) 0.021(10) 0.009(8)
C124 0.044(13) 0.033(11) 0.087(17) -0.009(10) -0.011(11) 0.002(8)
F125 0.105(12) 0.053(8) 0.060(8) -0.029(6) 0.022(8) -0.017(7)
C125 0.058(12) 0.035(10) 0.038(10) 0.014(8) 0.005(9) -0.003(8)
C126 0.051(11) 0.036(9) 0.013(6) 0.000(6) 0.005(6) -0.009(8)
C127 0.053(12) 0.039(9) 0.033(9) -0.012(7) 0.007(8) -0.017(9)
C128 0.084(18) 0.056(13) 0.045(11) -0.020(10) -0.024(11) -0.017(12)
C129 0.059(15) 0.11(2) 0.044(11) -0.003(13) -0.011(10) -0.032(15)
C130 0.053(11) 0.062(14) 0.035(9) -0.004(9) -0.007(8) -0.015(10)
F131 0.045(8) 0.21(2) 0.172(19) 0.100(19) -0.015(11) 0.008(12)
N131 0.034(7) 0.038(7) 0.027(6) 0.003(5) -0.001(5) -0.012(6)
C131 0.037(9) 0.047(11) 0.031(8) 0.007(7) -0.005(7) -0.014(8)
F132 0.082(10) 0.132(15) 0.057(8) 0.013(9) -0.034(7) 0.003(10)
C132 0.041(13) 0.14(3) 0.069(16) 0.023(18) -0.038(12) -0.027(16)
F133 0.055(9) 0.155(18) 0.072(10) -0.018(11) -0.013(8) 0.044(11)
C141 0.023(7) 0.034(8) 0.007(5) 0.002(5) -0.010(5) -0.008(6)
C142 0.026(8) 0.055(12) 0.027(8) 0.016(8) -0.005(6) -0.004(8)
C143 0.036(10) 0.064(14) 0.025(8) 0.008(8) -0.002(7) -0.010(8)
C144 0.052(13) 0.068(16) 0.047(11) 0.014(11) -0.004(10) -0.024(11)
F145 0.080(10) 0.041(7) 0.069(8) 0.025(6) -0.006(7) -0.008(6)
C145 0.061(14) 0.034(11) 0.064(14) 0.004(9) -0.024(11) -0.022(9)
C146 0.035(9) 0.036(9) 0.019(7) 0.005(6) -0.013(6) -0.009(7)
C147 0.039(9) 0.051(10) 0.028(8) 0.004(7) -0.022(7) 0.010(8)
C148 0.053(11) 0.030(8) 0.048(10) 0.006(8) -0.014(10) -0.006(7)
C149 0.053(12) 0.027(9) 0.067(12) 0.000(8) -0.001(10) 0.021(8)
C150 0.049(11) 0.041(10) 0.036(9) -0.005(8) -0.021(8) 0.008(8)
F151 0.061(9) 0.126(14) 0.070(9) 0.028(9) -0.004(7) 0.054(9)
C151 0.034(9) 0.053(11) 0.014(6) -0.007(6) -0.003(6) 0.010(8)
F152 0.128(15) 0.105(13) 0.072(10) -0.051(10) 0.000(10) 0.018(12)
C152 0.089(19) 0.063(15) 0.049(12) -0.015(11) -0.025(12) 0.053(14)
F153 0.049(8) 0.082(10) 0.077(9) 0.023(8) 0.014(7) 0.024(7)

loop_
_atom_type_symbol
_atom_type_description
_atom_type_scat_dispersion_real
_atom_type_scat_dispersion_imag
_atom_type_scat_source
C C 0.0033 0.0016 'International Tables Vol C Tables 4.2.6.8 and 6.1.1.4'
F F 0.0171 0.0103 'International Tables Vol C Tables 4.2.6.8 and 6.1.1.4'
Ir Ir -1.4442 7.9887 'International Tables Vol C Tables 4.2.6.8 and 6.1.1.4'
N N 0.0061 0.0033 'International Tables Vol C Tables 4.2.6.8 and 6.1.1.4'
H H 0.0000 0.0000 'International Tables Vol C Tables 4.2.6.8 and 6.1.1.4'

loop_
_geom_angle_atom_site_label_1
_geom_angle_atom_site_label_2
_geom_angle_atom_site_label_3
_geom_angle
C41 Ir1 C21 96.1(6)
C41 Ir1 C1 95.0(5)
C21 Ir1 C1 96.0(6)
C41 Ir1 N31 91.5(5)
C21 Ir1 N31 79.0(5)
C1 Ir1 N31 172.2(5)
C41 Ir1 N11 173.4(5)
C21 Ir1 N11 87.6(5)
C1 Ir1 N11 79.2(5)
N31 Ir1 N11 94.5(4)
C41 Ir1 N51 80.6(6)
C21 Ir1 N51 175.1(5)
C1 Ir1 N51 87.9(6)
N31 Ir1 N51 97.3(5)
N11 Ir1 N51 95.9(5)
C6 C1 C2 117.1(13)
C6 C1 Ir1 115.3(11)
C2 C1 Ir1 127.6(11)
C3 C2 C1 122.0(16)
C4 C3 C2 121.4(17)
C5 C4 C3 117.0(15)
C4 C5 F5 116.7(14)
C4 C5 C6 124.4(15)
F5 C5 C6 118.9(14)
C1 C6 C5 118.0(15)
C1 C6 C7 117.8(13)
C5 C6 C7 124.1(14)
C8 C7 N11 119.7(16)
C8 C7 C6 127.6(15)
N11 C7 C6 112.5(13)
C9 C8 C7 123.0(19)
C8 C9 C10 116.0(18)
C9 C10 C11 121.4(17)
C9 C10 C12 119.6(17)
C11 C10 C12 119.0(16)
C11 N11 C7 119.9(14)
C11 N11 Ir1 125.0(12)
C7 N11 Ir1 115.1(9)
N11 C11 C10 119.4(19)
F11 C12 F13 109(3)
F11 C12 F12 108(2)
F13 C12 F12 104(2)
F11 C12 C10 113.3(18)
F13 C12 C10 111.2(17)
F12 C12 C10 110.5(19)
C22 C21 C26 116.1(13)
C22 C21 Ir1 128.4(11)
C26 C21 Ir1 115.1(10)
C23 C22 C21 124.4(15)
C22 C23 C24 116.9(15)
C25 C24 C23 120.4(17)
C24 C25 C26 124.3(16)
C24 C25 F25 116.2(17)
C26 C25 F25 119.5(16)
C25 C26 C21 117.7(14)
C25 C26 C27 126.1(15)
C21 C26 C27 116.2(14)
N31 C27 C28 120.8(15)
N31 C27 C26 112.8(14)
C28 C27 C26 126.4(16)
C29 C28 C27 120.4(16)
C28 C29 C30 121.5(15)
C29 C30 C31 117.4(16)
C29 C30 C32 122.0(17)
C31 C30 C32 120.6(16)
C27 N31 C31 119.1(14)
C27 N31 Ir1 116.7(11)
C31 N31 Ir1 124.2(11)
N31 C31 C30 120.8(15)
F32 C32 F31 106.1(16)
F32 C32 F33 107.9(18)
F31 C32 F33 105.9(19)
F32 C32 C30 113.1(17)
F31 C32 C30 110.8(17)
F33 C32 C30 112.6(15)
C46 C41 C42 117.6(14)
C46 C41 Ir1 116.1(11)
C42 C41 Ir1 126.2(12)
C43 C42 C41 120.3(18)
C42 C43 C44 120.6(19)
C45 C44 C43 119.2(18)
C44 C45 F45 118.2(17)
C44 C45 C46 125.0(18)
F45 C45 C46 116.7(19)
C41 C46 C45 117.1(16)
C41 C46 C47 115.7(13)
C45 C46 C47 127.2(16)
N51 C47 C48 120.9(17)
N51 C47 C46 115.6(14)
C48 C47 C46 123.2(16)
C47 C48 C49 115.6(18)
C50 C49 C48 120.8(17)
C49 C50 C51 118.7(17)
C49 C50 C52 121.2(19)
C51 C50 C52 120.1(17)
C51 N51 C47 123.6(15)
C51 N51 Ir1 124.6(12)
C47 N51 Ir1 111.8(12)
N51 C51 C50 120.2(17)
F52 C52 F53 111(2)
F52 C52 F51 108(2)
F53 C52 F51 103(2)
F52 C52 C50 112(2)
F53 C52 C50 113.1(17)
F51 C52 C50 109.7(17)
C121 Ir2 C101 96.6(6)
C121 Ir2 C141 93.7(6)
C101 Ir2 C141 95.2(5)
C121 Ir2 N151 168.8(5)
C101 Ir2 N151 91.4(5)
C141 Ir2 N151 77.8(5)
C121 Ir2 N131 79.7(6)
C101 Ir2 N131 173.8(5)
C141 Ir2 N131 90.1(5)
N151 Ir2 N131 92.9(5)
C121 Ir2 N111 89.1(5)
C101 Ir2 N111 79.1(5)
C141 Ir2 N111 173.9(5)
N151 Ir2 N111 100.1(5)
N131 Ir2 N111 95.7(5)
C106 C101 C102 118.2(13)
C106 C101 Ir2 115.2(11)
C102 C101 Ir2 126.6(10)
C103 C102 C101 118.9(14)
C104 C103 C102 122.8(16)
C103 C104 C105 118.3(15)
F105 C105 C106 121.1(16)
F105 C105 C104 116.2(15)
C106 C105 C104 122.7(15)
C105 C106 C101 119.1(15)
C105 C106 C107 124.9(13)
C101 C106 C107 116.0(13)
N111 C107 C108 121.8(17)
N111 C107 C106 114.2(12)
C108 C107 C106 124.0(15)
C107 C108 C109 119.8(19)
C110 C109 C108 116.7(17)
C109 C110 C111 121.2(17)
C109 C110 C112 120.8(17)
C111 C110 C112 117.9(16)
C111 N111 C107 120.2(14)
C111 N111 Ir2 124.2(12)
C107 N111 Ir2 115.2(10)
N111 C111 C110 120.2(18)
F112 C112 F113 109(3)
F112 C112 F111 104(2)
F113 C112 F111 102(3)
F112 C112 C110 116(2)
F113 C112 C110 113.8(19)
F111 C112 C110 111.3(18)
C122 C121 C126 114.9(15)
C122 C121 Ir2 128.5(11)
C126 C121 Ir2 116.5(11)
C123 C122 C121 120.3(17)
C124 C123 C122 124(2)
C123 C124 C125 119(2)
C126 C125 F125 120.6(18)
C126 C125 C124 119.8(19)
F125 C125 C124 119.4(18)
C125 C126 C121 121.5(17)
C125 C126 C127 125.2(15)
C121 C126 C127 113.3(14)
N131 C127 C128 121(2)
N131 C127 C126 114.5(15)
C128 C127 C126 124.1(17)
C129 C128 C127 114(2)
C130 C129 C128 122.7(19)
C129 C130 C131 120(2)
C129 C130 C132 122(2)
C131 C130 C132 118(2)
C127 N131 C131 121.0(15)
C127 N131 Ir2 115.8(13)
C131 N131 Ir2 123.1(11)
N131 C131 C130 120.8(18)
F131 C132 F133 111(3)
F131 C132 F132 107(2)
F133 C132 F132 103(2)
F131 C132 C130 113(3)
F133 C132 C130 114.9(19)
F132 C132 C130 108(3)
C142 C141 C146 118.8(14)
C142 C141 Ir2 126.4(12)
C146 C141 Ir2 114.8(11)
C143 C142 C141 117.3(18)
C144 C143 C142 125.7(19)
C143 C144 C145 117.0(19)
C144 C145 F145 117(2)
C144 C145 C146 123(2)
F145 C145 C146 120(2)
C145 C146 C141 117.8(17)
C145 C146 C147 124.5(18)
C141 C146 C147 117.7(14)
N151 C147 C148 118.4(17)
N151 C147 C146 110.7(15)
C148 C147 C146 130.8(18)
C149 C148 C147 124.3(18)
C148 C149 C150 117.5(16)
C151 C150 C149 117.9(19)
C151 C150 C152 123(2)
C149 C150 C152 118.7(18)
C147 N151 C151 116.8(13)
C147 N151 Ir2 118.9(10)
C151 N151 Ir2 124.1(10)
C150 C151 N151 124.5(17)
F152 C152 F153 105(2)
F152 C152 F151 103.3(18)
F153 C152 F151 103(2)
F152 C152 C150 119(3)
F153 C152 C150 113.4(17)
F151 C152 C150 111.6(18)

loop_
_geom_bond_atom_site_label_1
_geom_bond_atom_site_label_2
_geom_bond_distance
Ir1 C41 2.003(14)
Ir1 C21 2.004(14)
Ir1 C1 2.014(13)
Ir1 N31 2.122(12)
Ir1 N11 2.127(11)
Ir1 N51 2.187(14)
C1 C6 1.397(19)
C1 C2 1.41(2)
C2 C3 1.37(2)
C3 C4 1.37(3)
C4 C5 1.36(2)
F5 C5 1.392(18)
C5 C6 1.40(2)
C6 C7 1.46(2)
C7 C8 1.38(2)
C7 N11 1.379(19)
C8 C9 1.37(3)
C9 C10 1.39(3)
C10 C11 1.43(2)
C10 C12 1.53(2)
F11 C12 1.23(3)
N11 C11 1.35(2)
F12 C12 1.33(3)
C12 F13 1.27(3)
C21 C22 1.41(2)
C21 C26 1.44(2)
C22 C23 1.36(2)
C23 C24 1.41(2)
C24 C25 1.33(3)
F25 C25 1.370(19)
C25 C26 1.37(2)
C26 C27 1.46(2)
C27 N31 1.35(2)
C27 C28 1.37(2)
C28 C29 1.33(3)
C29 C30 1.37(3)
C30 C31 1.41(2)
C30 C32 1.51(2)
F31 C32 1.31(2)
N31 C31 1.37(2)
F32 C32 1.280(19)
C32 F33 1.32(2)
C41 C46 1.41(2)
C41 C42 1.44(2)
C42 C43 1.37(3)
C43 C44 1.40(3)
C44 C45 1.28(3)
F45 C45 1.40(2)
C45 C46 1.42(2)
C46 C47 1.51(2)
C47 N51 1.37(2)
C47 C48 1.38(2)
C48 C49 1.42(3)
C49 C50 1.39(3)
C50 C51 1.40(2)
C50 C52 1.51(3)
F51 C52 1.34(2)
N51 C51 1.26(2)
F52 C52 1.27(3)
C52 F53 1.31(3)
Ir2 C121 1.986(16)
Ir2 C101 2.026(13)
Ir2 C141 2.026(13)
Ir2 N151 2.071(11)
Ir2 N131 2.130(13)
Ir2 N111 2.140(11)
C101 C106 1.412(18)
C101 C102 1.42(2)
C102 C103 1.37(2)
C103 C104 1.36(2)
C104 C105 1.37(3)
F105 C105 1.358(18)
C105 C106 1.36(2)
C106 C107 1.48(2)
C107 N111 1.337(18)
C107 C108 1.38(2)
C108 C109 1.41(3)
C109 C110 1.37(3)
C110 C111 1.41(3)
C110 C112 1.54(3)
F111 C112 1.31(3)
N111 C111 1.33(2)
F112 C112 1.19(3)
C112 F113 1.23(3)
C121 C122 1.44(2)
C121 C126 1.46(2)
C122 C123 1.38(2)
C123 C124 1.30(3)
C124 C125 1.44(3)
F125 C125 1.37(2)
C125 C126 1.35(3)
C126 C127 1.51(3)
C127 N131 1.34(2)
C127 C128 1.44(2)
C128 C129 1.43(3)
C129 C130 1.31(3)
C130 C131 1.38(2)
C130 C132 1.52(4)
F131 C132 1.28(3)
N131 C131 1.35(2)
F132 C132 1.41(3)
C132 F133 1.29(4)
C141 C142 1.40(2)
C141 C146 1.42(2)
C142 C143 1.40(2)
C143 C144 1.31(3)
C144 C145 1.36(3)
F145 C145 1.38(2)
C145 C146 1.40(3)
C146 C147 1.43(2)
C147 N151 1.37(2)
C147 C148 1.38(2)
C148 C149 1.35(3)
C149 C150 1.42(3)
C150 C151 1.32(2)
C150 C152 1.47(3)
F151 C152 1.37(2)
N151 C151 1.419(19)
F152 C152 1.31(3)
C152 F153 1.34(3)

loop_
_geom_torsion_atom_site_label_1
_geom_torsion_atom_site_label_2
_geom_torsion_atom_site_label_3
_geom_torsion_atom_site_label_4
_geom_torsion
C41 Ir1 C1 C6 179.7(12)
C21 Ir1 C1 C6 -83.6(12)
N31 Ir1 C1 C6 -33(5)
N11 Ir1 C1 C6 2.8(12)
N51 Ir1 C1 C6 99.3(12)
C41 Ir1 C1 C2 0.7(15)
C21 Ir1 C1 C2 97.4(15)
N31 Ir1 C1 C2 148(3)
N11 Ir1 C1 C2 -176.1(15)
N51 Ir1 C1 C2 -79.7(15)
C6 C1 C2 C3 0(3)
Ir1 C1 C2 C3 179.2(14)
C1 C2 C3 C4 -2(3)
C2 C3 C4 C5 1(3)
C3 C4 C5 F5 -177.8(17)
C3 C4 C5 C6 2(3)
C2 C1 C6 C5 3(2)
Ir1 C1 C6 C5 -176.4(12)
C2 C1 C6 C7 178.2(15)
Ir1 C1 C6 C7 -0.9(19)
C4 C5 C6 C1 -4(3)
F5 C5 C6 C1 175.9(14)
C4 C5 C6 C7 -179.2(17)
F5 C5 C6 C7 1(2)
C1 C6 C7 C8 171.6(17)
C5 C6 C7 C8 -13(3)
C1 C6 C7 N11 -3(2)
C5 C6 C7 N11 172.2(15)
N11 C7 C8 C9 -10(3)
C6 C7 C8 C9 176.0(18)
C7 C8 C9 C10 7(3)
C8 C9 C10 C11 -3(3)
C8 C9 C10 C12 179.0(19)
C8 C7 N11 C11 7(2)
C6 C7 N11 C11 -177.6(14)
C8 C7 N11 Ir1 -169.7(13)
C6 C7 N11 Ir1 5.4(16)
C41 Ir1 N11 C11 150(5)
C21 Ir1 N11 C11 -85.0(13)
C1 Ir1 N11 C11 178.5(13)
N31 Ir1 N11 C11 -6.2(13)
N51 Ir1 N11 C11 91.7(13)
C41 Ir1 N11 C7 -33(5)
C21 Ir1 N11 C7 91.9(11)
C1 Ir1 N11 C7 -4.7(10)
N31 Ir1 N11 C7 170.7(11)
N51 Ir1 N11 C7 -91.4(11)
C7 N11 C11 C10 -3(2)
Ir1 N11 C11 C10 173.7(11)
C9 C10 C11 N11 1(3)
C12 C10 C11 N11 179.1(16)
C9 C10 C12 F11 51(3)
C11 C10 C12 F11 -128(2)
C9 C10 C12 F13 174(2)
C11 C10 C12 F13 -4(3)
C9 C10 C12 F12 -71(3)
C11 C10 C12 F12 111(2)
C41 Ir1 C21 C22 84.8(14)
C1 Ir1 C21 C22 -10.9(14)
N31 Ir1 C21 C22 175.2(14)
N11 Ir1 C21 C22 -89.8(13)
N51 Ir1 C21 C22 133(7)
C41 Ir1 C21 C26 -86.9(12)
C1 Ir1 C21 C26 177.4(11)
N31 Ir1 C21 C26 3.5(11)
N11 Ir1 C21 C26 98.5(12)
N51 Ir1 C21 C26 -39(8)
C26 C21 C22 C23 -6(2)
Ir1 C21 C22 C23 -177.3(12)
C21 C22 C23 C24 4(2)
C22 C23 C24 C25 -1(3)
C23 C24 C25 C26 0(3)
C23 C24 C25 F25 178.2(16)
C24 C25 C26 C21 -2(3)
F25 C25 C26 C21 -179.6(15)
C24 C25 C26 C27 179.9(18)
F25 C25 C26 C27 2(3)
C22 C21 C26 C25 4(2)
Ir1 C21 C26 C25 176.9(13)
C22 C21 C26 C27 -177.3(13)
Ir1 C21 C26 C27 -4.6(18)
C25 C26 C27 N31 -178.9(17)
C21 C26 C27 N31 3(2)
C25 C26 C27 C28 2(3)
C21 C26 C27 C28 -176.1(16)
N31 C27 C28 C29 -1(3)
C26 C27 C28 C29 177.9(16)
C27 C28 C29 C30 1(3)
C28 C29 C30 C31 -1(3)
C28 C29 C30 C32 -179.4(18)
C28 C27 N31 C31 0(2)
C26 C27 N31 C31 -179.0(13)
C28 C27 N31 Ir1 179.2(13)
C26 C27 N31 Ir1 0.3(17)
C41 Ir1 N31 C27 93.8(11)
C21 Ir1 N31 C27 -2.2(11)
C1 Ir1 N31 C27 -53(4)
N11 Ir1 N31 C27 -88.9(11)
N51 Ir1 N31 C27 174.5(11)
C41 Ir1 N31 C31 -86.9(12)
C21 Ir1 N31 C31 177.2(13)
C1 Ir1 N31 C31 126(4)
N11 Ir1 N31 C31 90.4(12)
N51 Ir1 N31 C31 -6.1(12)
C27 N31 C31 C30 1(2)
Ir1 N31 C31 C30 -178.5(12)
C29 C30 C31 N31 0(3)
C32 C30 C31 N31 178.4(15)
C29 C30 C32 F32 -54(3)
C31 C30 C32 F32 127.3(19)
C29 C30 C32 F31 65(2)
C31 C30 C32 F31 -114(2)
C29 C30 C32 F33 -176.6(18)
C31 C30 C32 F33 5(3)
C21 Ir1 C41 C46 174.5(11)
C1 Ir1 C41 C46 -88.9(11)
N31 Ir1 C41 C46 95.4(11)
N11 Ir1 C41 C46 -61(5)
N51 Ir1 C41 C46 -1.8(10)
C21 Ir1 C41 C42 -5.1(12)
C1 Ir1 C41 C42 91.5(12)
N31 Ir1 C41 C42 -84.3(12)
N11 Ir1 C41 C42 120(5)
N51 Ir1 C41 C42 178.5(12)
C46 C41 C42 C43 1(2)
Ir1 C41 C42 C43 -179.7(12)
C41 C42 C43 C44 -3(3)
C42 C43 C44 C45 3(3)
C43 C44 C45 F45 178.3(16)
C43 C44 C45 C46 1(3)
C42 C41 C46 C45 3(2)
Ir1 C41 C46 C45 -177.0(11)
C42 C41 C46 C47 -177.2(12)
Ir1 C41 C46 C47 3.1(17)
C44 C45 C46 C41 -4(3)
F45 C45 C46 C41 179.0(13)
C44 C45 C46 C47 176.2(17)
F45 C45 C46 C47 -1(2)
C41 C46 C47 N51 -3(2)
C45 C46 C47 N51 177.1(15)
C41 C46 C47 C48 172.1(16)
C45 C46 C47 C48 -8(3)
N51 C47 C48 C49 -3(3)
C46 C47 C48 C49 -177.6(15)
C47 C48 C49 C50 -2(3)
C48 C49 C50 C51 4(3)
C48 C49 C50 C52 -178.8(17)
C48 C47 N51 C51 6(3)
C46 C47 N51 C51 -178.8(15)
C48 C47 N51 Ir1 -173.8(14)
C46 C47 N51 Ir1 1.4(17)
C41 Ir1 N51 C51 -179.6(15)
C21 Ir1 N51 C51 132(7)
C1 Ir1 N51 C51 -84.2(14)
N31 Ir1 N51 C51 90.0(14)
N11 Ir1 N51 C51 -5.3(14)
C41 Ir1 N51 C47 0.1(11)
C21 Ir1 N51 C47 -48(7)
C1 Ir1 N51 C47 95.6(12)
N31 Ir1 N51 C47 -90.2(12)
N11 Ir1 N51 C47 174.5(11)
C47 N51 C51 C50 -4(2)
Ir1 N51 C51 C50 175.8(11)
C49 C50 C51 N51 -1(2)
C52 C50 C51 N51 -178.4(16)
C49 C50 C52 F52 -55(3)
C51 C50 C52 F52 123(2)
C49 C50 C52 F53 179.0(17)
C51 C50 C52 F53 -3(2)
C49 C50 C52 F51 65(3)
C51 C50 C52 F51 -117(2)
C121 Ir2 C101 C106 87.5(12)
C141 Ir2 C101 C106 -178.1(11)
N151 Ir2 C101 C106 -100.2(11)
N131 Ir2 C101 C106 34(6)
N111 Ir2 C101 C106 -0.3(11)
C121 Ir2 C101 C102 -92.1(14)
C141 Ir2 C101 C102 2.3(14)
N151 Ir2 C101 C102 80.2(14)
N131 Ir2 C101 C102 -146(5)
N111 Ir2 C101 C102 -179.9(14)
C106 C101 C102 C103 3(2)
Ir2 C101 C102 C103 -177.3(15)
C101 C102 C103 C104 -3(3)
C102 C103 C104 C105 2(3)
C103 C104 C105 F105 177.0(18)
C103 C104 C105 C106 -1(3)
F105 C105 C106 C101 -177.0(14)
C104 C105 C106 C101 0(3)
F105 C105 C106 C107 4(3)
C104 C105 C106 C107 -178.1(16)
C102 C101 C106 C105 -2(2)
Ir2 C101 C106 C105 178.6(12)
C102 C101 C106 C107 177.0(14)
Ir2 C101 C106 C107 -2.6(17)
C105 C106 C107 N111 -175.8(15)
C101 C106 C107 N111 5.5(19)
C105 C106 C107 C108 4(3)
C101 C106 C107 C108 -174.5(16)
N111 C107 C108 C109 1(3)
C106 C107 C108 C109 -178.6(16)
C107 C108 C109 C110 0(3)
C108 C109 C110 C111 -3(3)
C108 C109 C110 C112 -177.3(19)
C108 C107 N111 C111 1(2)
C106 C107 N111 C111 -179.3(14)
C108 C107 N111 Ir2 174.4(13)
C106 C107 N111 Ir2 -5.7(16)
C121 Ir2 N111 C111 79.9(13)
C101 Ir2 N111 C111 176.8(13)
C141 Ir2 N111 C111 -162(5)
N151 Ir2 N111 C111 -93.7(13)
N131 Ir2 N111 C111 0.3(13)
C121 Ir2 N111 C107 -93.5(11)
C101 Ir2 N111 C107 3.4(11)
C141 Ir2 N111 C107 24(6)
N151 Ir2 N111 C107 92.9(11)
N131 Ir2 N111 C107 -173.1(11)
C107 N111 C111 C110 -4(2)
Ir2 N111 C111 C110 -176.7(12)
C109 C110 C111 N111 5(3)
C112 C110 C111 N111 179.5(17)
C109 C110 C112 F112 69(3)
C111 C110 C112 F112 -106(3)
C109 C110 C112 F113 -164(3)
C111 C110 C112 F113 21(4)
C109 C110 C112 F111 -50(3)
C111 C110 C112 F111 135(2)
C101 Ir2 C121 C122 7.2(14)
C141 Ir2 C121 C122 -88.5(13)
N151 Ir2 C121 C122 -129(2)
N131 Ir2 C121 C122 -177.9(14)
N111 Ir2 C121 C122 86.1(13)
C101 Ir2 C121 C126 -176.1(11)
C141 Ir2 C121 C126 88.3(11)
N151 Ir2 C121 C126 48(3)
N131 Ir2 C121 C126 -1.1(11)
N111 Ir2 C121 C126 -97.1(12)
C126 C121 C122 C123 -1(2)
Ir2 C121 C122 C123 175.7(13)
C121 C122 C123 C124 4(3)
C122 C123 C124 C125 -8(3)
C123 C124 C125 C126 8(3)
C123 C124 C125 F125 -175.5(19)
F125 C125 C126 C121 178.5(15)
C124 C125 C126 C121 -5(3)
F125 C125 C126 C127 0(3)
C124 C125 C126 C127 176.3(17)
C122 C121 C126 C125 2(2)
Ir2 C121 C126 C125 -175.3(13)
C122 C121 C126 C127 -179.6(13)
Ir2 C121 C126 C127 3.2(17)
C125 C126 C127 N131 174.1(16)
C121 C126 C127 N131 -4(2)
C125 C126 C127 C128 -2(3)
C121 C126 C127 C128 179.7(17)
N131 C127 C128 C129 2(3)
C126 C127 C128 C129 178.1(18)
C127 C128 C129 C130 0(3)
C128 C129 C130 C131 -1(3)
C128 C129 C130 C132 178(2)
C128 C127 N131 C131 -3(3)
C126 C127 N131 C131 -179.1(14)
C128 C127 N131 Ir2 179.6(15)
C126 C127 N131 Ir2 3.5(18)
C121 Ir2 N131 C127 -1.4(12)
C101 Ir2 N131 C127 53(5)
C141 Ir2 N131 C127 -95.2(12)
N151 Ir2 N131 C127 -173.0(12)
N111 Ir2 N131 C127 86.6(12)
C121 Ir2 N131 C131 -178.8(13)
C101 Ir2 N131 C131 -124(5)
C141 Ir2 N131 C131 87.5(12)
N151 Ir2 N131 C131 9.7(12)
N111 Ir2 N131 C131 -90.7(12)
C127 N131 C131 C130 1(2)
Ir2 N131 C131 C130 178.5(13)
C129 C130 C131 N131 1(3)
C132 C130 C131 N131 -178.4(18)
C129 C130 C132 F131 -77(3)
C131 C130 C132 F131 103(3)
C129 C130 C132 F133 155(2)
C131 C130 C132 F133 -26(3)
C129 C130 C132 F132 41(3)
C131 C130 C132 F132 -140(2)
C121 Ir2 C141 C142 8.1(12)
C101 Ir2 C141 C142 -88.9(12)
N151 Ir2 C141 C142 -179.2(13)
N131 Ir2 C141 C142 87.8(12)
N111 Ir2 C141 C142 -110(5)
C121 Ir2 C141 C146 -171.1(10)
C101 Ir2 C141 C146 91.9(10)
N151 Ir2 C141 C146 1.5(9)
N131 Ir2 C141 C146 -91.4(10)
N111 Ir2 C141 C146 71(5)
C146 C141 C142 C143 3(2)
Ir2 C141 C142 C143 -176.6(11)
C141 C142 C143 C144 1(3)
C142 C143 C144 C145 -5(3)
C143 C144 C145 F145 179.1(17)
C143 C144 C145 C146 6(3)
C144 C145 C146 C141 -2(3)
F145 C145 C146 C141 -175.6(15)
C144 C145 C146 C147 178.4(18)
F145 C145 C146 C147 5(3)
C142 C141 C146 C145 -2(2)
Ir2 C141 C146 C145 177.4(12)
C142 C141 C146 C147 177.3(13)
Ir2 C141 C146 C147 -3.4(16)
C145 C146 C147 N151 -177.3(15)
C141 C146 C147 N151 3.6(18)
C145 C146 C147 C148 5(3)
C141 C146 C147 C148 -173.7(15)
N151 C147 C148 C149 6(3)
C146 C147 C148 C149 -177.0(17)
C147 C148 C149 C150 -9(3)
C148 C149 C150 C151 5(3)
C148 C149 C150 C152 -176.5(18)
C148 C147 N151 C151 1(2)
C146 C147 N151 C151 -176.9(12)
C148 C147 N151 Ir2 175.4(12)
C146 C147 N151 Ir2 -2.3(16)
C121 Ir2 N151 C147 42(3)
C101 Ir2 N151 C147 -94.6(11)
C141 Ir2 N151 C147 0.4(10)
N131 Ir2 N151 C147 89.9(11)
N111 Ir2 N151 C147 -173.8(10)
C121 Ir2 N151 C151 -144(3)
C101 Ir2 N151 C151 79.7(11)
C141 Ir2 N151 C151 174.7(12)
N131 Ir2 N151 C151 -95.8(11)
N111 Ir2 N151 C151 0.5(11)
C149 C150 C151 N151 1(3)
C152 C150 C151 N151 -177.1(16)
C147 N151 C151 C150 -4(2)
Ir2 N151 C151 C150 -178.3(12)
C151 C150 C152 F152 -125(2)
C149 C150 C152 F152 57(3)
C151 C150 C152 F153 0(3)
C149 C150 C152 F153 -178.2(18)
C151 C150 C152 F151 115(2)
C149 C150 C152 F151 -62(3)
